data_4334508
loop_
_publ_author_name
'Vadapalli Chandrasekhar'
'Prasenjit Bag'
'Enrique Colacio'

_publ_section_title
;
 Octanuclear {Ln(III)8} (Ln = Gd, Tb, Dy, Ho) Macrocyclic Complexes in a
 Cyclooctadiene-like Conformation: Manifestation of Slow Relaxation of
 Magnetization in the Dy(III) Derivative
;
_journal_name_full 'Inorganic Chemistry'
_journal_page_first 4562
_journal_page_last 4570
_journal_paper_doi 10.1021/ic400091j
_journal_volume 52
_journal_year 2013
_chemical_formula_sum 'C116 H200 Dy8 N16 O48'
_chemical_formula_weight 3886.92
_chemical_name_systematic
; 
 ? 
;
_space_group_IT_number 88
_symmetry_cell_setting tetragonal
_symmetry_space_group_name_Hall '-I 4ad'
_symmetry_space_group_name_H-M 'I 41/a :2'
_atom_sites_solution_hydrogens geom
_atom_sites_solution_primary direct
_atom_sites_solution_secondary difmap
_audit_creation_method SHELXL-97
_cell_angle_alpha 90.00
_cell_angle_beta 90.00
_cell_angle_gamma 90.00
_cell_formula_units_Z 4
_cell_length_a 18.228(3)
_cell_length_b 18.228(3)
_cell_length_c 44.831(9)
_cell_measurement_reflns_used 3837
_cell_measurement_temperature 100(2)
_cell_measurement_theta_max 22.10
_cell_measurement_theta_min 2.23
_cell_volume 14896(5)
_computing_cell_refinement 'Bruker SMART'
_computing_data_collection 'Bruker SMART'
_computing_data_reduction 'Bruker SAINT'
_computing_molecular_graphics 'Bruker SHELXTL'
_computing_publication_material 'Bruker SHELXTL'
_computing_structure_refinement 'Bruker SHELXTL'
_computing_structure_solution 'Bruker SHELXTL'
_diffrn_ambient_temperature 100(2)
_diffrn_measured_fraction_theta_full 0.998
_diffrn_measured_fraction_theta_max 0.998
_diffrn_radiation_monochromator graphite
_diffrn_radiation_source 'fine-focus sealed tube'
_diffrn_radiation_type MoK\a
_diffrn_radiation_wavelength 0.71073
_diffrn_reflns_av_R_equivalents 0.0907
_diffrn_reflns_av_sigmaI/netI 0.0601
_diffrn_reflns_limit_h_max 22
_diffrn_reflns_limit_h_min -21
_diffrn_reflns_limit_k_max 21
_diffrn_reflns_limit_k_min -22
_diffrn_reflns_limit_l_max 34
_diffrn_reflns_limit_l_min -54
_diffrn_reflns_number 40419
_diffrn_reflns_theta_full 25.49
_diffrn_reflns_theta_max 25.49
_diffrn_reflns_theta_min 1.21
_exptl_absorpt_coefficient_mu 4.041
_exptl_absorpt_correction_T_max 1.00
_exptl_absorpt_correction_T_min 0.735263
_exptl_absorpt_correction_type empirical
_exptl_absorpt_process_details SADABS
_exptl_crystal_colour yellow
_exptl_crystal_density_diffrn 1.733
_exptl_crystal_description block
_exptl_crystal_F_000 7680
_exptl_crystal_size_max 0.13
_exptl_crystal_size_mid 0.11
_exptl_crystal_size_min 0.085
_refine_diff_density_max 2.467
_refine_diff_density_min -1.674
_refine_diff_density_rms 0.284
_refine_ls_extinction_method none
_refine_ls_goodness_of_fit_ref 1.053
_refine_ls_hydrogen_treatment mixed
_refine_ls_matrix_type fullcycle
_refine_ls_number_parameters 445
_refine_ls_number_reflns 6918
_refine_ls_number_restraints 56
_refine_ls_restrained_S_all 1.051
_refine_ls_R_factor_all 0.0820
_refine_ls_R_factor_gt 0.0548
_refine_ls_shift/su_max 0.000
_refine_ls_shift/su_mean 0.000
_refine_ls_structure_factor_coef Fsqd
_refine_ls_weighting_details 'calc w=1/[\s^2^(Fo^2^)+(0.0949P)^2^+95.1606P] where P=(Fo^2^+2Fc^2^)/3'
_refine_ls_weighting_scheme calc
_refine_ls_wR_factor_gt 0.1439
_refine_ls_wR_factor_ref 0.1685
_reflns_number_gt 5033
_reflns_number_total 6918
_reflns_threshold_expression >2sigma(I)
_cod_data_source_file ic400091j_si_001_3.cif
_cod_data_source_block Dy8
_cod_original_cell_volume 14896(4)
_cod_original_sg_symbol_H-M 'I 41/a'
_cod_database_code 4334508

loop_
_symmetry_equiv_pos_as_xyz
'x, y, z'
'-x+1/2, -y, z+1/2'
'-y+3/4, x+1/4, z+1/4'
'y+3/4, -x+3/4, z+3/4'
'x+1/2, y+1/2, z+1/2'
'-x+1, -y+1/2, z+1'
'-y+5/4, x+3/4, z+3/4'
'y+5/4, -x+5/4, z+5/4'
'-x, -y, -z'
'x-1/2, y, -z-1/2'
'y-3/4, -x-1/4, -z-1/4'
'-y-3/4, x-3/4, -z-3/4'
'-x+1/2, -y+1/2, -z+1/2'
'x, y+1/2, -z'
'y-1/4, -x+1/4, -z+1/4'
'-y-1/4, x-1/4, -z-1/4'

loop_
_atom_site_label
_atom_site_type_symbol
_atom_site_fract_x
_atom_site_fract_y
_atom_site_fract_z
_atom_site_U_iso_or_equiv
_atom_site_adp_type
_atom_site_occupancy
_atom_site_symmetry_multiplicity
_atom_site_calc_flag
_atom_site_refinement_flags
Dy1 Dy 0.73167(2) 0.68261(2) 0.099618(9) 0.024 Uani 1 1 d .
Dy2 Dy 0.69020(2) 0.88901(2) 0.096128(9) 0.024 Uani 1 1 d .
O1 O 0.5962(4) 0.9502(4) 0.03270(15) 0.033 Uani 1 1 d .
H1 H 0.6198 0.9854 0.0388 0.050 Uiso 1 1 calc R
O2 O 0.6571(3) 0.7743(3) 0.07744(13) 0.025 Uani 1 1 d .
O3 O 0.6938(3) 0.5603(3) 0.10675(14) 0.027 Uani 1 1 d .
O4 O 0.7634(3) 0.7989(3) 0.11462(14) 0.027 Uani 1 1 d .
O5 O 0.7708(3) 0.8687(4) 0.05181(15) 0.028 Uani 1 1 d D
H5 H 0.7801(18) 0.8244(16) 0.056(2) 0.042 Uiso 1 1 d D
O6 O 0.6490(3) 0.6756(3) 0.13706(14) 0.024 Uani 1 1 d .
O7 O 0.8043(4) 0.7250(4) 0.05525(16) 0.037 Uani 1 1 d .
O8 O 0.8250(4) 0.6143(4) 0.07226(15) 0.033 Uani 1 1 d .
O9 O 0.8160(4) 0.6472(4) 0.13649(15) 0.035 Uani 1 1 d .
O10 O 0.6719(4) 1.0105(4) 0.07900(14) 0.031 Uani 1 1 d .
O11 O 0.9287(17) 0.4918(15) 0.0948(7) 0.227 Uani 1 1 d DU
H11 H 0.9442 0.5309 0.1013 0.341 Uiso 1 1 calc R
O12 O 0.979(3) 0.434(3) 0.0700(12) 0.446 Uani 1 1 d DU
H12 H 1.0213 0.4186 0.0716 0.669 Uiso 1 1 calc R
N1 N 0.6176(4) 0.8874(4) 0.04796(16) 0.027 Uani 1 1 d .
N2 N 0.6212(4) 0.6993(4) 0.03810(18) 0.029 Uani 1 1 d .
N3 N 0.6552(4) 0.6443(4) 0.05573(17) 0.026 Uani 1 1 d .
N4 N 0.8215(5) 0.9381(4) 0.10166(18) 0.031 Uani 1 1 d .
C1 C 0.5601(5) 0.8232(5) 0.0056(2) 0.029 Uani 1 1 d .
H1A H 0.5094 0.8355 0.0086 0.044 Uiso 1 1 calc R
H1B H 0.5636 0.7742 -0.0021 0.044 Uiso 1 1 calc R
H1C H 0.5816 0.8569 -0.0083 0.044 Uiso 1 1 calc R
C2 C 0.5997(5) 0.8276(5) 0.03460(19) 0.024 Uani 1 1 d .
C3 C 0.6257(5) 0.7623(5) 0.0508(2) 0.025 Uani 1 1 d .
C4 C 0.6509(5) 0.5795(5) 0.0436(2) 0.028 Uani 1 1 d .
H4 H 0.6252 0.5748 0.0258 0.033 Uiso 1 1 calc R
C5 C 0.6841(5) 0.5144(5) 0.0565(2) 0.028 Uani 1 1 d .
C6 C 0.6953(5) 0.4567(5) 0.0363(2) 0.028 Uani 1 1 d .
H6 H 0.6805 0.4626 0.0166 0.034 Uiso 1 1 calc R
C7 C 0.7282(5) 0.3905(5) 0.0448(2) 0.029 Uani 1 1 d .
C8 C 0.7447(7) 0.3312(6) 0.0232(2) 0.040 Uani 1 1 d .
H8A H 0.7010 0.3032 0.0195 0.060 Uiso 1 1 calc R
H8B H 0.7819 0.2997 0.0313 0.060 Uiso 1 1 calc R
H8C H 0.7618 0.3523 0.0049 0.060 Uiso 1 1 calc R
C9 C 0.7442(6) 0.3827(6) 0.0754(2) 0.032 Uani 1 1 d .
H9 H 0.7618 0.3379 0.0822 0.038 Uiso 1 1 calc R
C10 C 0.7347(6) 0.4392(5) 0.0957(2) 0.029 Uani 1 1 d .
C11 C 0.7040(5) 0.5063(5) 0.0868(2) 0.026 Uani 1 1 d .
C12 C 0.8237(6) 1.0027(6) 0.1220(2) 0.033 Uani 1 1 d .
H12A H 0.7868 1.0376 0.1156 0.040 Uiso 1 1 calc R
H12B H 0.8712 1.0262 0.1201 0.040 Uiso 1 1 calc R
C13 C 0.8704(5) 0.8787(6) 0.1120(2) 0.035 Uani 1 1 d .
H13A H 0.9088 0.8996 0.1243 0.042 Uiso 1 1 calc R
H13B H 0.8936 0.8561 0.0948 0.042 Uiso 1 1 calc R
C14 C 0.8296(5) 0.8196(5) 0.1298(2) 0.027 Uani 1 1 d .
H14A H 0.8609 0.7769 0.1322 0.033 Uiso 1 1 calc R
H14B H 0.8178 0.8382 0.1495 0.033 Uiso 1 1 calc R
C15 C 0.8432(6) 0.9665(6) 0.0716(2) 0.040 Uani 1 1 d .
H15A H 0.8934 0.9840 0.0725 0.048 Uiso 1 1 calc R
H15B H 0.8120 1.0077 0.0665 0.048 Uiso 1 1 calc R
C16 C 0.8369(6) 0.9078(6) 0.0474(2) 0.039 Uani 1 1 d D
H16A H 0.8369 0.9306 0.0278 0.047 Uiso 1 1 calc R
H16B H 0.8784 0.8745 0.0485 0.047 Uiso 1 1 calc R
C17 C 0.6171(6) 0.7416(6) 0.1495(2) 0.038 Uani 1 1 d .
H17A H 0.5696 0.7305 0.1575 0.057 Uiso 1 1 calc R
H17B H 0.6125 0.7780 0.1342 0.057 Uiso 1 1 calc R
H17C H 0.6482 0.7599 0.1651 0.057 Uiso 1 1 calc R
C18 C 0.8360(5) 0.6628(6) 0.0529(2) 0.031 Uani 1 1 d .
C19 C 0.8831(6) 0.6438(6) 0.0265(2) 0.036 Uani 1 1 d .
C20 C 0.8924(9) 0.7099(9) 0.0056(3) 0.080 Uani 1 1 d .
H20A H 0.8504 0.7137 -0.0073 0.120 Uiso 1 1 calc R
H20B H 0.9357 0.7035 -0.0063 0.120 Uiso 1 1 calc R
H20C H 0.8969 0.7540 0.0172 0.120 Uiso 1 1 calc R
C21 C 0.9615(8) 0.6294(10) 0.0381(4) 0.087 Uani 1 1 d .
H21A H 0.9757 0.6683 0.0514 0.130 Uiso 1 1 calc R
H21B H 0.9950 0.6275 0.0216 0.130 Uiso 1 1 calc R
H21C H 0.9627 0.5836 0.0486 0.130 Uiso 1 1 calc R
C22 C 0.8597(10) 0.5746(10) 0.0120(4) 0.096 Uani 1 1 d .
H22A H 0.8523 0.5376 0.0269 0.144 Uiso 1 1 calc R
H22B H 0.8969 0.5588 -0.0017 0.144 Uiso 1 1 calc R
H22C H 0.8146 0.5827 0.0014 0.144 Uiso 1 1 calc R
C23 C 0.8164(6) 0.6120(6) 0.1610(2) 0.033 Uani 1 1 d .
C24 C 0.8852(9) 0.6099(8) 0.1790(4) 0.100 Uani 1 1 d D
C26 C 0.9113(10) 0.5297(8) 0.1742(5) 0.100 Uani 1 1 d DU
H26A H 0.8787 0.4966 0.1843 0.150 Uiso 1 1 calc R
H26B H 0.9600 0.5240 0.1820 0.150 Uiso 1 1 calc R
H26C H 0.9115 0.5187 0.1532 0.150 Uiso 1 1 calc R
C27 C 0.9541(9) 0.6297(10) 0.1619(4) 0.090 Uani 1 1 d DU
H27A H 0.9608 0.5958 0.1458 0.136 Uiso 1 1 calc R
H27B H 0.9956 0.6274 0.1751 0.136 Uiso 1 1 calc R
H27C H 0.9495 0.6785 0.1541 0.136 Uiso 1 1 calc R
C28 C 0.954(3) 0.431(2) 0.1144(10) 0.328 Uani 1 1 d DU
H28A H 1.0050 0.4380 0.1192 0.492 Uiso 1 1 calc R
H28B H 0.9481 0.3851 0.1042 0.492 Uiso 1 1 calc R
H28C H 0.9257 0.4306 0.1324 0.492 Uiso 1 1 calc R
C29 C 0.9431(13) 0.3971(13) 0.0454(6) 0.140 Uani 1 1 d DU
H29A H 0.8918 0.4093 0.0454 0.211 Uiso 1 1 calc R
H29B H 0.9487 0.3450 0.0475 0.211 Uiso 1 1 calc R
H29C H 0.9646 0.4125 0.0269 0.211 Uiso 1 1 calc R
C25A C 0.8783(14) 0.5973(14) 0.2121(4) 0.096 Uani 0.69 1 d PDU
H25A H 0.8679 0.6430 0.2219 0.143 Uiso 0.69 1 calc PR
H25B H 0.9234 0.5775 0.2197 0.143 Uiso 0.69 1 calc PR
H25C H 0.8391 0.5633 0.2159 0.143 Uiso 0.69 1 calc PR
C25B C 0.8840(18) 0.6872(12) 0.1938(7) 0.035 Uani 0.31 1 d PDU
H25D H 0.8739 0.7237 0.1788 0.052 Uiso 0.31 1 calc PR
H25E H 0.9308 0.6970 0.2028 0.052 Uiso 0.31 1 calc PR
H25F H 0.8465 0.6887 0.2088 0.052 Uiso 0.31 1 calc PR

loop_
_atom_site_aniso_label
_atom_site_aniso_U_11
_atom_site_aniso_U_22
_atom_site_aniso_U_33
_atom_site_aniso_U_23
_atom_site_aniso_U_13
_atom_site_aniso_U_12
Dy1 0.026 0.030 0.017 -0.001 -0.001 0.000
Dy2 0.028 0.028 0.016 -0.001 0.000 -0.004
O1 0.048 0.027 0.025 0.003 -0.005 0.000
O2 0.027 0.032 0.017 0.001 -0.001 0.003
O3 0.029 0.032 0.020 -0.005 0.002 0.000
O4 0.026 0.033 0.021 -0.001 -0.001 -0.006
O5 0.029 0.029 0.027 0.003 -0.001 -0.008
O6 0.028 0.025 0.019 -0.001 0.005 0.002
O7 0.041 0.043 0.028 0.000 0.004 0.001
O8 0.038 0.042 0.018 0.005 0.005 0.005
O9 0.028 0.050 0.028 0.004 -0.005 -0.004
O10 0.043 0.028 0.023 0.004 0.004 -0.008
O11 0.227 0.227 0.227 0.000 0.000 0.000
O12 0.446 0.446 0.446 0.000 0.000 0.000
N1 0.035 0.028 0.016 0.003 0.002 -0.009
N2 0.029 0.036 0.024 -0.001 -0.006 0.001
N3 0.030 0.032 0.017 0.004 0.005 -0.005
N4 0.037 0.033 0.024 -0.002 0.006 -0.003
C1 0.037 0.031 0.019 0.000 -0.003 -0.002
C2 0.028 0.029 0.013 0.007 -0.001 -0.009
C3 0.024 0.029 0.021 -0.005 0.006 -0.012
C4 0.030 0.042 0.011 -0.001 0.004 -0.001
C5 0.030 0.034 0.020 0.001 0.006 0.001
C6 0.036 0.034 0.016 -0.004 0.003 -0.005
C7 0.029 0.032 0.028 -0.005 0.004 0.004
C8 0.061 0.029 0.030 -0.004 0.004 0.002
C9 0.039 0.035 0.023 0.000 -0.002 0.007
C10 0.039 0.033 0.015 0.000 0.001 0.013
C11 0.021 0.033 0.023 -0.005 0.007 -0.002
C12 0.040 0.034 0.025 -0.009 0.003 -0.018
C13 0.020 0.052 0.031 -0.011 -0.003 0.002
C14 0.027 0.036 0.019 0.001 0.000 -0.001
C15 0.043 0.049 0.028 0.001 0.005 -0.012
C16 0.037 0.058 0.023 -0.011 0.004 -0.023
C17 0.046 0.040 0.028 0.000 -0.005 -0.009
C18 0.022 0.049 0.022 -0.011 -0.008 0.000
C19 0.037 0.042 0.030 -0.002 0.005 -0.002
C20 0.092 0.090 0.059 0.018 0.029 0.032
C21 0.055 0.126 0.079 0.014 0.027 0.027
C22 0.107 0.115 0.065 -0.040 0.042 -0.043
C23 0.038 0.039 0.022 0.003 -0.006 0.005
C24 0.100 0.101 0.100 0.000 0.000 0.000
C26 0.100 0.101 0.100 0.000 0.000 0.000
C27 0.090 0.091 0.090 0.000 0.000 0.000
C28 0.328 0.328 0.328 0.000 0.000 0.000
C29 0.141 0.140 0.140 0.000 0.000 0.001
C25A 0.095 0.096 0.095 0.000 0.000 0.000
C25B 0.034 0.035 0.035 0.000 0.000 0.000

loop_
_atom_type_symbol
_atom_type_description
_atom_type_scat_dispersion_real
_atom_type_scat_dispersion_imag
_atom_type_scat_source
C C 0.0033 0.0016 'International Tables Vol C Tables 4.2.6.8 and 6.1.1.4'
H H 0.0000 0.0000 'International Tables Vol C Tables 4.2.6.8 and 6.1.1.4'
N N 0.0061 0.0033 'International Tables Vol C Tables 4.2.6.8 and 6.1.1.4'
O O 0.0106 0.0060 'International Tables Vol C Tables 4.2.6.8 and 6.1.1.4'
Dy Dy -0.1892 4.4098 'International Tables Vol C Tables 4.2.6.8 and 6.1.1.4'

loop_
_geom_angle_atom_site_label_1
_geom_angle_atom_site_label_2
_geom_angle_atom_site_label_3
_geom_angle
_geom_angle_site_symmetry_1
_geom_angle_site_symmetry_3
O6 Dy1 O4 90.1(2) . .
O6 Dy1 O9 84.1(2) . .
O4 Dy1 O9 83.3(2) . .
O6 Dy1 O3 69.5(2) . .
O4 Dy1 O3 155.1(2) . .
O9 Dy1 O3 80.6(2) . .
O6 Dy1 O2 88.2(2) . .
O4 Dy1 O2 67.5(2) . .
O9 Dy1 O2 149.7(2) . .
O3 Dy1 O2 123.7(2) . .
O6 Dy1 O8 144.1(2) . .
O4 Dy1 O8 116.3(2) . .
O9 Dy1 O8 75.9(2) . .
O3 Dy1 O8 77.9(2) . .
O2 Dy1 O8 123.3(2) . .
O6 Dy1 N3 101.3(2) . .
O4 Dy1 N3 128.7(2) . .
O9 Dy1 N3 147.0(3) . .
O3 Dy1 N3 71.4(2) . .
O2 Dy1 N3 63.2(2) . .
O8 Dy1 N3 81.5(2) . .
O6 Dy1 O7 163.2(2) . .
O4 Dy1 O7 79.4(2) . .
O9 Dy1 O7 107.3(2) . .
O3 Dy1 O7 123.6(2) . .
O2 Dy1 O7 75.7(2) . .
O8 Dy1 O7 52.5(2) . .
N3 Dy1 O7 76.0(2) . .
O6 Dy1 C18 169.5(3) . .
O4 Dy1 C18 99.4(3) . .
O9 Dy1 C18 92.6(3) . .
O3 Dy1 C18 100.1(3) . .
O2 Dy1 C18 99.4(3) . .
O8 Dy1 C18 26.0(3) . .
N3 Dy1 C18 76.1(2) . .
O7 Dy1 C18 26.6(3) . .
O6 Dy1 Dy2 34.47(15) . 15_565
O4 Dy1 Dy2 118.62(16) . 15_565
O9 Dy1 Dy2 70.79(17) . 15_565
O3 Dy1 Dy2 37.53(15) . 15_565
O2 Dy1 Dy2 116.02(15) . 15_565
O8 Dy1 Dy2 109.81(16) . 15_565
N3 Dy1 Dy2 95.34(17) . 15_565
O7 Dy1 Dy2 160.80(16) . 15_565
C18 Dy1 Dy2 135.1(2) . 15_565
O6 Dy1 Dy2 87.39(15) . .
O4 Dy1 Dy2 32.63(16) . .
O9 Dy1 Dy2 115.26(18) . .
O3 Dy1 Dy2 151.03(15) . .
O2 Dy1 Dy2 34.94(15) . .
O8 Dy1 Dy2 128.09(16) . .
N3 Dy1 Dy2 97.54(18) . .
O7 Dy1 Dy2 76.71(16) . .
C18 Dy1 Dy2 103.0(2) . .
Dy2 Dy1 Dy2 121.864(16) 15_565 .
O6 Dy2 O4 119.2(2) 12_766 .
O6 Dy2 O2 87.2(2) 12_766 .
O4 Dy2 O2 68.6(2) . .
O6 Dy2 O3 70.0(2) 12_766 12_766
O4 Dy2 O3 88.9(2) . 12_766
O2 Dy2 O3 135.0(2) . 12_766
O6 Dy2 O10 84.3(2) 12_766 .
O4 Dy2 O10 151.3(2) . .
O2 Dy2 O10 133.3(2) . .
O3 Dy2 O10 83.9(2) 12_766 .
O6 Dy2 O5 146.1(2) 12_766 .
O4 Dy2 O5 80.7(2) . .
O2 Dy2 O5 74.5(2) . .
O3 Dy2 O5 141.7(2) 12_766 .
O10 Dy2 O5 87.9(2) . .
O6 Dy2 N1 78.2(2) 12_766 .
O4 Dy2 N1 127.6(2) . .
O2 Dy2 N1 63.2(2) . .
O3 Dy2 N1 140.7(2) 12_766 .
O10 Dy2 N1 70.1(2) . .
O5 Dy2 N1 68.1(2) . .
O6 Dy2 N4 144.5(2) 12_766 .
O4 Dy2 N4 70.7(2) . .
O2 Dy2 N4 126.0(2) . .
O3 Dy2 N4 76.5(2) 12_766 .
O10 Dy2 N4 80.6(3) . .
O5 Dy2 N4 65.2(2) . .
N1 Dy2 N4 125.0(2) . .
O6 Dy2 Dy1 34.65(15) 12_766 12_766
O4 Dy2 Dy1 116.35(16) . 12_766
O2 Dy2 Dy1 119.16(15) . 12_766
O3 Dy2 Dy1 37.90(16) 12_766 12_766
O10 Dy2 Dy1 72.65(16) . 12_766
O5 Dy2 Dy1 160.56(15) . 12_766
N1 Dy2 Dy1 104.39(18) . 12_766
N4 Dy2 Dy1 109.91(18) . 12_766
O6 Dy2 Dy1 104.52(16) 12_766 .
O4 Dy2 Dy1 33.04(16) . .
O2 Dy2 Dy1 35.62(15) . .
O3 Dy2 Dy1 112.48(16) 12_766 .
O10 Dy2 Dy1 163.19(16) . .
O5 Dy2 Dy1 76.79(15) . .
N1 Dy2 Dy1 97.27(18) . .
N4 Dy2 Dy1 98.85(19) . .
Dy1 Dy2 Dy1 122.528(16) 12_766 .
C3 O2 Dy2 125.2(5) . .
C3 O2 Dy1 120.2(6) . .
Dy2 O2 Dy1 109.4(2) . .
C11 O3 Dy2 131.2(6) . 15_565
C11 O3 Dy1 124.3(6) . .
Dy2 O3 Dy1 104.6(2) 15_565 .
C14 O4 Dy2 118.5(5) . .
C14 O4 Dy1 126.3(5) . .
Dy2 O4 Dy1 114.3(3) . .
C16 O5 Dy2 122.6(6) . .
C17 O6 Dy2 128.1(6) . 15_565
C17 O6 Dy1 120.5(6) . .
Dy2 O6 Dy1 110.9(2) 15_565 .
C18 O7 Dy1 91.8(6) . .
C18 O8 Dy1 95.7(6) . .
C23 O9 Dy1 138.5(6) . .
C23 O10 Dy2 134.6(6) 12_766 .
C2 N1 O1 113.5(7) . .
C2 N1 Dy2 122.6(6) . .
O1 N1 Dy2 123.9(5) . .
C3 N2 N3 110.9(8) . .
C4 N3 N2 112.4(8) . .
C4 N3 Dy1 127.8(6) . .
N2 N3 Dy1 118.8(5) . .
C13 N4 C12 111.8(8) . .
C13 N4 C15 112.1(8) . .
C12 N4 C15 105.7(8) . .
C13 N4 Dy2 109.8(6) . .
C12 N4 Dy2 111.1(6) . .
C15 N4 Dy2 106.2(6) . .
N1 C2 C3 111.9(8) . .
N1 C2 C1 125.1(8) . .
C3 C2 C1 122.9(8) . .
N2 C3 O2 124.6(9) . .
N2 C3 C2 118.8(8) . .
O2 C3 C2 116.4(8) . .
N3 C4 C5 123.3(9) . .
C6 C5 C11 120.3(9) . .
C6 C5 C4 114.7(9) . .
C11 C5 C4 125.0(9) . .
C7 C6 C5 122.1(9) . .
C6 C7 C9 116.2(9) . .
C6 C7 C8 122.4(9) . .
C9 C7 C8 121.4(9) . .
C10 C9 C7 122.7(9) . .
C9 C10 C11 120.7(9) . .
C9 C10 C12 119.4(9) . 15_565
C11 C10 C12 119.7(8) . 15_565
O3 C11 C10 120.4(8) . .
O3 C11 C5 121.8(9) . .
C10 C11 C5 117.7(8) . .
N4 C12 C10 114.4(8) . 12_766
N4 C13 C14 112.7(8) . .
O4 C14 C13 110.1(8) . .
N4 C15 C16 112.2(9) . .
O5 C16 C15 108.4(8) . .
O8 C18 O7 119.8(9) . .
O8 C18 C19 118.2(9) . .
O7 C18 C19 121.9(10) . .
O8 C18 Dy1 58.4(5) . .
O7 C18 Dy1 61.7(5) . .
C19 C18 Dy1 171.3(7) . .
C22 C19 C18 112.2(10) . .
C22 C19 C20 115.5(12) . .
C18 C19 C20 111.3(10) . .
C22 C19 C21 105.7(13) . .
C18 C19 C21 107.5(10) . .
C20 C19 C21 103.7(11) . .
O9 C23 O10 123.1(9) . 15_565
O9 C23 C24 119.0(10) . .
O10 C23 C24 117.9(10) 15_565 .
C23 C24 C25A 117.9(15) . .
C23 C24 C27 114.6(14) . .
C25A C24 C27 127.1(18) . .
C23 C24 C26 101.9(13) . .
C25A C24 C26 91.2(15) . .
C27 C24 C26 84.2(12) . .
C23 C24 C25B 101.3(16) . .
C25A C24 C25B 73.7(17) . .
C27 C24 C25B 90.6(16) . .
C26 C24 C25B 156(2) . .

loop_
_geom_bond_atom_site_label_1
_geom_bond_atom_site_label_2
_geom_bond_distance
_geom_bond_site_symmetry_2
Dy1 O6 2.259(6) .
Dy1 O4 2.298(6) .
Dy1 O9 2.348(7) .
Dy1 O3 2.356(6) .
Dy1 O2 2.372(6) .
Dy1 O8 2.439(7) .
Dy1 N3 2.511(8) .
Dy1 O7 2.511(7) .
Dy1 C18 2.851(10) .
Dy1 Dy2 3.7123(8) 15_565
Dy1 Dy2 3.8407(8) .
Dy2 O6 2.249(6) 12_766
Dy2 O4 2.273(6) .
Dy2 O2 2.333(6) .
Dy2 O3 2.336(6) 12_766
Dy2 O10 2.367(7) .
Dy2 O5 2.498(7) .
Dy2 N1 2.533(8) .
Dy2 N4 2.567(8) .
Dy2 Dy1 3.7121(8) 12_766
O1 N1 1.388(10) .
O2 C3 1.341(11) .
O3 C11 1.342(11) .
O3 Dy2 2.336(6) 15_565
O4 C14 1.437(11) .
O5 C16 1.414(11) .
O6 C17 1.448(12) .
O6 Dy2 2.249(6) 15_565
O7 C18 1.276(12) .
O8 C18 1.255(12) .
O9 C23 1.271(12) .
O10 C23 1.273(12) 12_766
O11 C28 1.487(10) .
O12 C29 1.451(10) .
N1 C2 1.287(11) .
N2 C3 1.285(12) .
N2 N3 1.419(11) .
N3 C4 1.303(12) .
N4 C13 1.476(13) .
N4 C12 1.490(12) .
N4 C15 1.495(13) .
C1 C2 1.488(12) .
C2 C3 1.474(13) .
C4 C5 1.453(13) .
C5 C6 1.402(13) .
C5 C11 1.417(13) .
C6 C7 1.401(13) .
C7 C9 1.406(14) .
C7 C8 1.483(13) .
C9 C10 1.386(13) .
C10 C11 1.403(13) .
C10 C12 1.502(13) 15_565
C12 C10 1.502(13) 12_766
C13 C14 1.536(14) .
C15 C16 1.531(14) .
C18 C19 1.504(14) .
C19 C22 1.481(18) .
C19 C20 1.538(17) .
C19 C21 1.545(17) .
C23 O10 1.273(12) 15_565
C23 C24 1.49(2) .
C24 C25A 1.506(10) .
C24 C27 1.516(9) .
C24 C26 1.554(9) .
C24 C25B 1.557(10) .
